data_4500879
loop_
_publ_author_name
'Ghosh, Totan'
'Chattopadhyay, Tanmay'
'Das, Sudhanshu'
'Mondal, Sandip'
'Suresh, Eringathodi'
'Zangrando, Ennio'
'Das, Debasis'

_publ_section_title
;
 Thiocyanate and Dicyanamide Anion Controlled Nuclearity in Mn, Co, Ni,
 Cu, and Zn Metal Complexes with Hemilabile Ligand 2-Benzoylpyridine
;
_journal_issue 7
_journal_name_full 'Crystal Growth &amp; Design'
_journal_page_first 3198
_journal_paper_doi 10.1021/cg2004485
_journal_volume 11
_journal_year 2011
_chemical_formula_moiety 'C26 H18 N4 Ni O2 S2, 0.5 O'
_chemical_formula_sum 'C26 H19 N4 Ni O2.5 S2'
_chemical_formula_weight 550.28
_chemical_name_systematic
; 
 ? 
;
_space_group_IT_number 2
_symmetry_cell_setting triclinic
_symmetry_space_group_name_Hall '-P 1'
_symmetry_space_group_name_H-M 'P -1'
_atom_sites_solution_hydrogens geom
_atom_sites_solution_primary direct
_atom_sites_solution_secondary difmap
_audit_creation_method SHELXL-97
_cell_angle_alpha 62.342(11)
_cell_angle_beta 87.107(13)
_cell_angle_gamma 82.933(13)
_cell_formula_units_Z 2
_cell_length_a 8.148(6)
_cell_length_b 13.341(9)
_cell_length_c 13.685(9)
_cell_measurement_reflns_used 1668
_cell_measurement_temperature 293(2)
_cell_measurement_theta_max 20.38
_cell_measurement_theta_min 2.52
_cell_volume 1307.6(16)
_computing_cell_refinement 'BRUKER SMART'
_computing_data_collection 'BRUKER SMART'
_computing_data_reduction 'BRUKER SAINT'
_computing_molecular_graphics 'Ortep3 for Windows (Farrugia,1997)'
_computing_publication_material 'Wingx 1.80.05 (Farrugia, 1999)'
_computing_structure_refinement 'SHELX97 (Sheldrick, 2008)'
_computing_structure_solution 'SHELX97 (Sheldrick, 2008)'
_diffrn_ambient_temperature 293(2)
_diffrn_measured_fraction_theta_full 0.991
_diffrn_measured_fraction_theta_max 0.991
_diffrn_measurement_device_type 'BRUKER SMART APEX CCD DIFFRACTOMETER'
_diffrn_measurement_method 'OMEGA-PHI SCAN'
_diffrn_radiation_monochromator graphite
_diffrn_radiation_source 'fine-focus sealed tube'
_diffrn_radiation_type MoK\a
_diffrn_radiation_wavelength 0.71073
_diffrn_reflns_av_R_equivalents 0.0507
_diffrn_reflns_av_sigmaI/netI 0.0936
_diffrn_reflns_limit_h_max 9
_diffrn_reflns_limit_h_min -9
_diffrn_reflns_limit_k_max 15
_diffrn_reflns_limit_k_min -15
_diffrn_reflns_limit_l_max 16
_diffrn_reflns_limit_l_min -16
_diffrn_reflns_number 9445
_diffrn_reflns_theta_full 25.00
_diffrn_reflns_theta_max 25.00
_diffrn_reflns_theta_min 1.68
_exptl_absorpt_coefficient_mu 0.934
_exptl_absorpt_correction_T_max 0.9725
_exptl_absorpt_correction_T_min 0.7800
_exptl_absorpt_correction_type multi-scan
_exptl_absorpt_process_details 'BRUKER SADABS'
_exptl_crystal_colour green
_exptl_crystal_density_diffrn 1.398
_exptl_crystal_density_method 'not measured'
_exptl_crystal_description plate
_exptl_crystal_F_000 566
_exptl_crystal_size_max 0.28
_exptl_crystal_size_mid 0.12
_exptl_crystal_size_min 0.03
_refine_diff_density_max 0.854
_refine_diff_density_min -0.771
_refine_diff_density_rms 0.113
_refine_ls_extinction_method none
_refine_ls_goodness_of_fit_ref 1.222
_refine_ls_hydrogen_treatment constr
_refine_ls_matrix_type full
_refine_ls_number_parameters 322
_refine_ls_number_reflns 4573
_refine_ls_number_restraints 0
_refine_ls_restrained_S_all 1.222
_refine_ls_R_factor_all 0.1448
_refine_ls_R_factor_gt 0.1098
_refine_ls_shift/su_max 0.000
_refine_ls_shift/su_mean 0.000
_refine_ls_structure_factor_coef Fsqd
_refine_ls_weighting_details 'calc w=1/[\s^2^(Fo^2^)+(0.1035P)^2^+1.8863P] where P=(Fo^2^+2Fc^2^)/3'
_refine_ls_weighting_scheme calc
_refine_ls_wR_factor_gt 0.2355
_refine_ls_wR_factor_ref 0.2544
_reflns_number_gt 3364
_reflns_number_total 4573
_reflns_threshold_expression >2sigma(I)
_cod_data_source_file cg2004485_si_006.cif
_cod_data_source_block 2
_cod_depositor_comments
;
The following automatic conversions were performed:

'_symmetry_cell_setting' value 'Triclinic' changed to 'triclinic'
according to /home/saulius/struct/CIF-dictionaries/cif_core.dic
dictionary named 'cif_core.dic' version 2.4.1 from
2010-06-29.

'_exptl_absorpt_correction_type' value 'MULTI-SCAN'
changed to 'multi-scan' according to
/home/saulius/struct/CIF-dictionaries/cif_core.dic dictionary named
'cif_core.dic' version 2.4.1 from 2010-06-29.

Automatic conversion script
Id: cif_fix_values 1715 2011-07-08 13:25:40Z adriana 
;
_cod_original_formula_sum 'C26 H19 N4 Ni O2.50 S2'
_cod_database_code 4500879

loop_
_symmetry_equiv_pos_as_xyz
'x, y, z'
'-x, -y, -z'

loop_
_atom_site_label
_atom_site_type_symbol
_atom_site_fract_x
_atom_site_fract_y
_atom_site_fract_z
_atom_site_U_iso_or_equiv
_atom_site_adp_type
_atom_site_occupancy
_atom_site_calc_flag
_atom_site_refinement_flags
Ni Ni 0.64135(12) 0.25292(8) 0.31085(8) 0.0355(4) Uani 1 d .
S1 S 0.4774(4) 0.2247(3) 0.6586(2) 0.0889(10) Uani 1 d .
S2 S 0.2051(4) 0.1607(4) 0.1611(3) 0.1015(12) Uani 1 d .
N1 N 0.7497(8) 0.0846(5) 0.3824(5) 0.0382(16) Uani 1 d .
N3 N 0.5866(8) 0.4264(5) 0.2117(5) 0.0410(16) Uani 1 d .
N2 N 0.5566(10) 0.2487(6) 0.4513(6) 0.059(2) Uani 1 d .
N4 N 0.4398(10) 0.2139(7) 0.2622(7) 0.061(2) Uani 1 d .
O1 O 0.7592(7) 0.2391(4) 0.1724(4) 0.0444(14) Uani 1 d .
O2 O 0.8557(7) 0.3223(4) 0.3307(4) 0.0443(14) Uani 1 d .
C1 C 0.7627(11) 0.0121(7) 0.4894(7) 0.047(2) Uani 1 d .
H1 H 0.7133 0.0339 0.5404 0.056 Uiso 1 calc R
C2 C 0.8478(12) -0.0943(7) 0.5259(7) 0.054(2) Uani 1 d .
H2 H 0.8551 -0.1438 0.6012 0.065 Uiso 1 calc R
C3 C 0.9212(13) -0.1278(7) 0.4534(7) 0.058(3) Uani 1 d .
H3 H 0.9841 -0.1983 0.4779 0.069 Uiso 1 calc R
C4 C 0.9005(11) -0.0543(6) 0.3416(6) 0.046(2) Uani 1 d .
H4 H 0.9433 -0.0765 0.2894 0.055 Uiso 1 calc R
C5 C 0.8156(10) 0.0516(6) 0.3094(6) 0.0351(18) Uani 1 d .
C6 C 0.7916(9) 0.1397(6) 0.1919(6) 0.0353(18) Uani 1 d .
C7 C 0.8043(10) 0.1107(7) 0.1005(6) 0.0383(19) Uani 1 d .
C8 C 0.7327(12) 0.0178(9) 0.1103(8) 0.059(2) Uani 1 d .
H8 H 0.6900 -0.0309 0.1780 0.071 Uiso 1 calc R
C9 C 0.7233(15) -0.0039(10) 0.0223(10) 0.077(3) Uani 1 d .
H9 H 0.6765 -0.0669 0.0291 0.092 Uiso 1 calc R
C10 C 0.7874(15) 0.0728(12) -0.0785(9) 0.082(4) Uani 1 d .
H10 H 0.7801 0.0624 -0.1408 0.098 Uiso 1 calc R
C11 C 0.8598(14) 0.1620(10) -0.0851(8) 0.072(3) Uani 1 d .
H11 H 0.9069 0.2092 -0.1516 0.086 Uiso 1 calc R
C12 C 0.8667(11) 0.1854(7) 0.0002(6) 0.048(2) Uani 1 d .
H12 H 0.9118 0.2495 -0.0080 0.058 Uiso 1 calc R
C14 C 0.4586(11) 0.4759(8) 0.1428(8) 0.058(2) Uani 1 d .
H14 H 0.3795 0.4316 0.1422 0.070 Uiso 1 calc R
C15 C 0.4396(14) 0.5906(10) 0.0728(8) 0.073(3) Uani 1 d .
H15 H 0.3501 0.6224 0.0242 0.088 Uiso 1 calc R
C16 C 0.5511(14) 0.6581(9) 0.0739(8) 0.069(3) Uani 1 d .
H16 H 0.5393 0.7359 0.0263 0.083 Uiso 1 calc R
C17 C 0.6823(12) 0.6082(7) 0.1473(7) 0.058(3) Uani 1 d .
H17 H 0.7597 0.6520 0.1512 0.070 Uiso 1 calc R
C18 C 0.6964(10) 0.4924(7) 0.2146(6) 0.0385(19) Uani 1 d .
C19 C 0.8386(10) 0.4257(6) 0.2935(6) 0.0392(19) Uani 1 d .
C20 C 0.9571(10) 0.4836(6) 0.3223(6) 0.0390(19) Uani 1 d .
C21 C 1.1225(12) 0.4411(8) 0.3358(7) 0.057(2) Uani 1 d .
H21 H 1.1589 0.3785 0.3245 0.069 Uiso 1 calc R
C22 C 1.2327(14) 0.4919(10) 0.3660(8) 0.074(3) Uani 1 d .
H22 H 1.3442 0.4639 0.3747 0.089 Uiso 1 calc R
C23 C 1.1794(19) 0.5834(10) 0.3833(8) 0.082(4) Uani 1 d .
H23 H 1.2547 0.6182 0.4028 0.098 Uiso 1 calc R
C24 C 1.0154(18) 0.6239(8) 0.3720(8) 0.074(3) Uani 1 d .
H24 H 0.9794 0.6856 0.3849 0.089 Uiso 1 calc R
C25 C 0.9035(14) 0.5742(7) 0.3419(7) 0.056(2) Uani 1 d .
H25 H 0.7919 0.6018 0.3347 0.067 Uiso 1 calc R
C13 C 0.5231(11) 0.2394(7) 0.5365(8) 0.046(2) Uani 1 d .
C26 C 0.3429(11) 0.1907(7) 0.2215(7) 0.050(2) Uani 1 d .
O3 O 0.0000 0.5000 0.0000 0.286(16) Uani 1 d S

loop_
_atom_site_aniso_label
_atom_site_aniso_U_11
_atom_site_aniso_U_22
_atom_site_aniso_U_33
_atom_site_aniso_U_23
_atom_site_aniso_U_13
_atom_site_aniso_U_12
Ni 0.0369(6) 0.0366(6) 0.0304(6) -0.0141(4) -0.0052(4) 0.0018(4)
S1 0.116(3) 0.108(3) 0.0563(17) -0.0457(17) 0.0231(17) -0.036(2)
S2 0.080(2) 0.156(3) 0.096(2) -0.072(2) 0.0046(18) -0.057(2)
N1 0.043(4) 0.036(4) 0.029(3) -0.009(3) 0.002(3) -0.006(3)
N3 0.047(4) 0.032(4) 0.032(4) -0.008(3) -0.007(3) 0.010(3)
N2 0.068(5) 0.059(5) 0.049(5) -0.027(4) -0.003(4) 0.004(4)
N4 0.051(5) 0.065(5) 0.058(5) -0.018(4) -0.007(4) -0.012(4)
O1 0.060(4) 0.031(3) 0.029(3) -0.005(2) -0.001(3) 0.002(3)
O2 0.055(4) 0.028(3) 0.041(3) -0.008(2) -0.010(3) -0.001(3)
C1 0.055(6) 0.038(5) 0.038(5) -0.010(4) 0.002(4) -0.009(4)
C2 0.083(7) 0.044(5) 0.027(4) -0.009(4) -0.004(4) -0.009(5)
C3 0.090(7) 0.028(4) 0.042(5) -0.006(4) -0.022(5) 0.006(4)
C4 0.080(7) 0.030(4) 0.027(4) -0.013(3) -0.008(4) -0.002(4)
C5 0.049(5) 0.031(4) 0.021(4) -0.006(3) -0.006(3) -0.011(4)
C6 0.033(4) 0.033(4) 0.034(4) -0.009(3) -0.001(3) -0.005(3)
C7 0.039(5) 0.040(4) 0.028(4) -0.009(3) -0.009(3) 0.003(4)
C8 0.058(6) 0.075(7) 0.052(6) -0.035(5) -0.003(5) -0.015(5)
C9 0.090(9) 0.076(7) 0.082(8) -0.051(7) -0.020(7) -0.001(6)
C10 0.094(9) 0.111(10) 0.049(6) -0.050(7) -0.022(6) 0.021(8)
C11 0.086(8) 0.081(8) 0.036(5) -0.019(5) 0.003(5) -0.001(6)
C12 0.060(6) 0.043(5) 0.022(4) -0.001(4) -0.009(4) 0.005(4)
C14 0.044(5) 0.067(7) 0.060(6) -0.029(5) -0.013(5) 0.012(5)
C15 0.069(7) 0.075(8) 0.053(6) -0.019(6) -0.025(5) 0.038(6)
C16 0.081(8) 0.044(6) 0.059(6) -0.007(5) -0.014(6) 0.012(5)
C17 0.075(7) 0.029(4) 0.045(5) 0.004(4) -0.012(5) 0.004(4)
C18 0.045(5) 0.037(4) 0.032(4) -0.017(4) -0.005(4) 0.004(4)
C19 0.045(5) 0.031(4) 0.033(4) -0.009(3) 0.005(4) 0.002(4)
C20 0.048(5) 0.032(4) 0.028(4) -0.007(3) 0.000(4) -0.004(4)
C21 0.058(6) 0.062(6) 0.053(6) -0.027(5) 0.006(5) -0.012(5)
C22 0.059(7) 0.083(8) 0.060(7) -0.011(6) 0.000(5) -0.034(6)
C23 0.122(11) 0.060(7) 0.055(7) -0.009(6) -0.015(7) -0.047(8)
C24 0.128(11) 0.044(6) 0.050(6) -0.020(5) -0.002(7) -0.019(7)
C25 0.084(7) 0.035(5) 0.046(5) -0.016(4) 0.003(5) -0.010(5)
C13 0.046(5) 0.041(5) 0.055(6) -0.024(4) 0.005(4) -0.009(4)
C26 0.043(5) 0.046(5) 0.050(5) -0.014(4) 0.007(4) -0.013(4)
O3 0.23(2) 0.27(3) 0.51(5) -0.31(3) 0.20(3) -0.11(2)

loop_
_atom_type_symbol
_atom_type_description
_atom_type_scat_dispersion_real
_atom_type_scat_dispersion_imag
_atom_type_scat_source
Ni Ni 0.3393 1.1124 'International Tables Vol C Tables 4.2.6.8 and 6.1.1.4'
C C 0.0033 0.0016 'International Tables Vol C Tables 4.2.6.8 and 6.1.1.4'
S S 0.1246 0.1234 'International Tables Vol C Tables 4.2.6.8 and 6.1.1.4'
N N 0.0061 0.0033 'International Tables Vol C Tables 4.2.6.8 and 6.1.1.4'
O O 0.0106 0.0060 'International Tables Vol C Tables 4.2.6.8 and 6.1.1.4'
H H 0.0000 0.0000 'International Tables Vol C Tables 4.2.6.8 and 6.1.1.4'

loop_
_geom_angle_atom_site_label_1
_geom_angle_atom_site_label_2
_geom_angle_atom_site_label_3
_geom_angle
N2 Ni N4 99.3(3)
N2 Ni N3 97.3(3)
N4 Ni N3 93.7(3)
N2 Ni N1 95.5(3)
N4 Ni N1 92.6(3)
N3 Ni N1 164.7(2)
N2 Ni O1 172.0(3)
N4 Ni O1 84.8(3)
N3 Ni O1 89.3(2)
N1 Ni O1 77.4(2)
N2 Ni O2 88.0(3)
N4 Ni O2 168.8(3)
N3 Ni O2 76.8(2)
N1 Ni O2 95.3(2)
O1 Ni O2 89.1(2)
C1 N1 C5 119.3(7)
C1 N1 Ni 127.0(6)
C5 N1 Ni 113.6(5)
C14 N3 C18 118.3(7)
C14 N3 Ni 125.7(6)
C18 N3 Ni 116.0(5)
C13 N2 Ni 172.9(8)
C26 N4 Ni 168.5(8)
C6 O1 Ni 111.4(5)
C19 O2 Ni 114.3(5)
N1 C1 C2 121.1(8)
N1 C1 H1 119.5
C2 C1 H1 119.5
C3 C2 C1 120.5(8)
C3 C2 H2 119.7
C1 C2 H2 119.7
C2 C3 C4 118.3(8)
C2 C3 H3 120.8
C4 C3 H3 120.8
C5 C4 C3 118.8(8)
C5 C4 H4 120.6
C3 C4 H4 120.6
N1 C5 C4 121.8(7)
N1 C5 C6 114.4(7)
C4 C5 C6 123.7(7)
O1 C6 C7 119.5(7)
O1 C6 C5 118.1(7)
C7 C6 C5 122.4(7)
C8 C7 C12 120.4(8)
C8 C7 C6 119.4(7)
C12 C7 C6 119.6(7)
C9 C8 C7 121.3(10)
C9 C8 H8 119.4
C7 C8 H8 119.4
C8 C9 C10 117.4(11)
C8 C9 H9 121.3
C10 C9 H9 121.3
C11 C10 C9 120.0(10)
C11 C10 H10 120.0
C9 C10 H10 120.0
C12 C11 C10 123.1(10)
C12 C11 H11 118.5
C10 C11 H11 118.5
C11 C12 C7 117.8(9)
C11 C12 H12 121.1
C7 C12 H12 121.1
N3 C14 C15 121.9(10)
N3 C14 H14 119.1
C15 C14 H14 119.1
C16 C15 C14 120.3(9)
C16 C15 H15 119.8
C14 C15 H15 119.8
C15 C16 C17 118.4(9)
C15 C16 H16 120.8
C17 C16 H16 120.8
C18 C17 C16 118.7(9)
C18 C17 H17 120.6
C16 C17 H17 120.6
N3 C18 C17 122.4(7)
N3 C18 C19 113.1(7)
C17 C18 C19 124.4(8)
O2 C19 C20 120.7(7)
O2 C19 C18 117.9(7)
C20 C19 C18 121.3(7)
C25 C20 C21 119.9(9)
C25 C20 C19 120.8(8)
C21 C20 C19 119.2(8)
C22 C21 C20 119.7(10)
C22 C21 H21 120.2
C20 C21 H21 120.2
C23 C22 C21 120.3(11)
C23 C22 H22 119.9
C21 C22 H22 119.9
C22 C23 C24 120.0(11)
C22 C23 H23 120.0
C24 C23 H23 120.0
C23 C24 C25 120.5(11)
C23 C24 H24 119.7
C25 C24 H24 119.7
C24 C25 C20 119.6(10)
C24 C25 H25 120.2
C20 C25 H25 120.2
N2 C13 S1 179.2(9)
N4 C26 S2 178.6(9)

loop_
_geom_bond_atom_site_label_1
_geom_bond_atom_site_label_2
_geom_bond_distance
Ni N2 1.987(8)
Ni N4 2.014(8)
Ni N3 2.070(6)
Ni N1 2.083(6)
Ni O1 2.154(5)
Ni O2 2.159(6)
S1 C13 1.619(10)
S2 C26 1.617(10)
N1 C1 1.330(9)
N1 C5 1.332(10)
N3 C14 1.329(10)
N3 C18 1.345(10)
N2 C13 1.137(11)
N4 C26 1.137(11)
O1 C6 1.222(9)
O2 C19 1.221(9)
C1 C2 1.371(12)
C1 H1 0.9300
C2 C3 1.352(12)
C2 H2 0.9300
C3 C4 1.387(11)
C3 H3 0.9300
C4 C5 1.372(11)
C4 H4 0.9300
C5 C6 1.491(10)
C6 C7 1.467(11)
C7 C8 1.382(12)
C7 C12 1.385(10)
C8 C9 1.371(13)
C8 H8 0.9300
C9 C10 1.404(16)
C9 H9 0.9300
C10 C11 1.356(15)
C10 H10 0.9300
C11 C12 1.346(13)
C11 H11 0.9300
C12 H12 0.9300
C14 C15 1.370(13)
C14 H14 0.9300
C15 C16 1.361(14)
C15 H15 0.9300
C16 C17 1.381(13)
C16 H16 0.9300
C17 C18 1.376(11)
C17 H17 0.9300
C18 C19 1.510(11)
C19 C20 1.479(11)
C20 C25 1.372(12)
C20 C21 1.382(12)
C21 C22 1.372(13)
C21 H21 0.9300
C22 C23 1.364(16)
C22 H22 0.9300
C23 C24 1.367(17)
C23 H23 0.9300
C24 C25 1.371(14)
C24 H24 0.9300
C25 H25 0.9300
